data_4314334
loop_
_publ_author_name
'Paul D. Benny'
'Charles L. Barnes'
'Pamela M. Piekarski'
'John D. Lydon'
'Silvia S. Jurisson'

_publ_contact_author
; Dr. Silvia Jurisson
    Department of Chemistry
    University of Missouri - Columbia
    Columbia, Missouri 65211 USA
;
_publ_contact_author_email JurissonS@missouri.edu
_publ_contact_author_fax (573)882-2754
_publ_contact_author_phone (573)882-2107
_publ_section_title
;
 Synthesis and Characterization of Novel Rhenium(V) Tetradentate N2O2
 Schiff Base Monomer and Dimer Complexes
;
_journal_name_full 'Inorganic Chemistry'
_journal_page_first 6519
_journal_page_last 6527
_journal_paper_doi 10.1021/ic030240q
_journal_volume 42
_journal_year 2003
_chemical_formula_sum 'C12 H20 Cl N2 O4 Re'
_chemical_formula_weight 939.90
_chemical_name_systematic
;
   ?
;
_space_group_IT_number 2
_symmetry_cell_setting triclinic
_symmetry_space_group_name_Hall '-P 1'
_symmetry_space_group_name_H-M 'P -1'
_atom_sites_solution_hydrogens geom
_atom_sites_solution_primary direct
_atom_sites_solution_secondary difmap
_cell_angle_alpha 81.7670(10)
_cell_angle_beta 77.1510(10)
_cell_angle_gamma 87.6200(10)
_cell_formula_units_Z 2
_cell_length_a 7.2888(6)
_cell_length_b 9.8299(8)
_cell_length_c 10.8195(9)
_cell_measurement_reflns_used 3567
_cell_measurement_temperature 173(2)
_cell_measurement_theta_max 27.1
_cell_measurement_theta_min 2.7
_cell_volume 747.96(11)
_computing_cell_refinement 'SAINT (Bruker, 1998)'
_computing_data_collection 'SMART (Bruker, 1998)'
_computing_data_reduction 'SAINT (Bruker, 1998)'
_computing_molecular_graphics 'ORTEP-III (Burnett & Johnson, 1996)'
_computing_publication_material 'CIFTAB (Sheldrick, 1997)'
_computing_structure_refinement 'SHELXL-97 (Sheldrick, 1997)'
_computing_structure_solution 'SHELXS-97 (Sheldrick, 1990)'
_diffrn_ambient_temperature 173(2)
_diffrn_measured_fraction_theta_full 0.877
_diffrn_measured_fraction_theta_max 0.877
_diffrn_measurement_device_type 'Bruker SMART CCD area detector'
_diffrn_measurement_method 'Omega scans'
_diffrn_radiation_monochromator graphite
_diffrn_radiation_source 'fine-focus sealed tube'
_diffrn_radiation_type MoK\a
_diffrn_radiation_wavelength 0.71073
_diffrn_reflns_av_R_equivalents 0.0233
_diffrn_reflns_av_sigmaI/netI 0.0200
_diffrn_reflns_limit_h_max 9
_diffrn_reflns_limit_h_min -9
_diffrn_reflns_limit_k_max 12
_diffrn_reflns_limit_k_min -9
_diffrn_reflns_limit_l_max 12
_diffrn_reflns_limit_l_min -13
_diffrn_reflns_number 4058
_diffrn_reflns_theta_full 27.11
_diffrn_reflns_theta_max 27.11
_diffrn_reflns_theta_min 1.95
_diffrn_standards_decay_% 0.0
_exptl_absorpt_coefficient_mu 8.32
_exptl_absorpt_correction_T_max 0.23
_exptl_absorpt_correction_T_min 0.16
_exptl_absorpt_correction_type multi-scan
_exptl_absorpt_process_details
;
   Data were corrected for decay and absorption using the program SADABS
   based on the method of R.H. Blessing (Acta Cryst. A51, 33-38, 1995).
;
_exptl_crystal_colour Red-brown
_exptl_crystal_density_diffrn 2.122
_exptl_crystal_density_method 'not measured'
_exptl_crystal_description Prism
_exptl_crystal_F_000 460
_exptl_crystal_size_max 0.35
_exptl_crystal_size_mid 0.30
_exptl_crystal_size_min 0.25
_refine_diff_density_max 2.889
_refine_diff_density_min -2.155
_refine_diff_density_rms 0.247
_refine_ls_extinction_coef 0.0005(8)
_refine_ls_extinction_expression Fc^*^=kFc[1+0.001xFc^2^\l^3^/sin(2\q)]^-1/4^
_refine_ls_extinction_method SHELXL
_refine_ls_goodness_of_fit_ref 1.080
_refine_ls_hydrogen_treatment noref
_refine_ls_matrix_type full
_refine_ls_number_parameters 195
_refine_ls_number_reflns 2903
_refine_ls_number_restraints 0
_refine_ls_restrained_S_all 1.080
_refine_ls_R_factor_all 0.0392
_refine_ls_R_factor_gt 0.0381
_refine_ls_shift/su_max 0.001
_refine_ls_shift/su_mean 0.000
_refine_ls_structure_factor_coef Fsqd
_refine_ls_weighting_details 'calc w=1/[\s^2^(Fo^2^)+(0.0889P)^2^+1.0906P] where P=(Fo^2^+2Fc^2^)/3'
_refine_ls_weighting_scheme calc
_refine_ls_wR_factor_gt 0.1075
_refine_ls_wR_factor_ref 0.1084
_reflns_number_gt 2787
_reflns_number_total 2903
_reflns_threshold_expression >2sigma(I)
_cod_data_source_file ic030240q_2.cif
_cod_data_source_block (1)
_cod_depositor_comments
;
The following automatic conversions were performed:

'_symmetry_cell_setting' value 'Triclinic' changed to 'triclinic'
according to the built-in table from CIF Core dictionary named
'cif_core.dic' version 2.4.1 from
2010-06-29.

'_exptl_absorpt_correction_type' value 'Multiscan'
changed to 'multi-scan' according to the built-in table from CIF Core
dictionary named 'cif_core.dic' version 2.4.1 from 2010-06-29.

Automatic conversion script
Id: cif_fix_values 1646 2011-03-28 12:23:43Z adriana 
;
_cod_original_formula_sum 'C12 H20 Cl1 N2 O4 Re1'
_cod_database_code 4314334

loop_
_symmetry_equiv_pos_as_xyz
'x, y, z'
'-x, -y, -z'

loop_
_atom_site_label
_atom_site_type_symbol
_atom_site_fract_x
_atom_site_fract_y
_atom_site_fract_z
_atom_site_U_iso_or_equiv
_atom_site_adp_type
_atom_site_occupancy
_atom_site_symmetry_multiplicity
_atom_site_calc_flag
_atom_site_refinement_flags
_atom_site_disorder_assembly
_atom_site_disorder_group
Re1 Re 0.24514(3) 0.75423(2) 0.664355(19) 0.01777(14) Uani 1 1 d . . .
Cl1 Cl 0.0261(3) 0.67745(17) 1.10591(16) 0.0329(4) Uani 1 1 d . . .
O1 O 0.0643(7) 0.6779(4) 0.5744(4) 0.0195(9) Uani 1 1 d . . .
N1 N 0.0640(8) 0.9037(6) 0.7228(5) 0.0216(11) Uani 1 1 d . . .
C1 C -0.0848(9) 0.7419(7) 0.5507(6) 0.0210(12) Uani 1 1 d . . .
O2 O 0.3663(7) 0.5656(5) 0.6612(5) 0.0250(10) Uani 1 1 d . . .
N2 N 0.3568(8) 0.7950(5) 0.8084(5) 0.0201(11) Uani 1 1 d . . .
C2 C -0.1568(9) 0.8639(6) 0.5957(6) 0.0227(13) Uani 1 1 d . . .
H2 H -0.2646 0.9017 0.5670 0.027 Uiso 1 1 calc R . .
O3 O 0.3923(7) 0.8390(5) 0.5371(5) 0.0255(10) Uani 1 1 d . . .
C3 C -0.0888(9) 0.9377(6) 0.6782(6) 0.0203(12) Uani 1 1 d . . .
O4 O 0.0487(7) 0.6317(5) 0.8283(5) 0.0234(10) Uani 1 1 d . . .
C4 C 0.0907(14) 0.9602(9) 0.8363(10) 0.025(3) Uani 0.74(3) 1 d P . .
H4A H -0.0022 0.9197 0.9128 0.030 Uiso 1 1 calc R . .
H4B H 0.0700 1.0610 0.8248 0.030 Uiso 1 1 calc R . .
C5 C 0.2893(10) 0.9280(7) 0.8562(7) 0.0250(14) Uani 1 1 d . . .
H5A H 0.3749 1.0030 0.8094 0.030 Uiso 1 1 calc R . .
H5B H 0.2898 0.9212 0.9483 0.030 Uiso 1 1 calc R . .
C6 C 0.4801(10) 0.7153(7) 0.8591(6) 0.0220(13) Uani 1 1 d . . .
C7 C 0.5420(9) 0.5876(7) 0.8195(6) 0.0248(14) Uani 1 1 d . . .
H7 H 0.6340 0.5409 0.8603 0.030 Uiso 1 1 calc R . .
C8 C 0.4877(9) 0.5214(6) 0.7301(6) 0.0212(12) Uani 1 1 d . . .
C9 C -0.1790(10) 0.6753(7) 0.4667(7) 0.0278(14) Uani 1 1 d . . .
H9A H -0.1057 0.6914 0.3784 0.042 Uiso 1 1 calc R . .
H9B H -0.3057 0.7143 0.4706 0.042 Uiso 1 1 calc R . .
H9C H -0.1875 0.5762 0.4959 0.042 Uiso 1 1 calc R . .
C10 C -0.2029(11) 1.0623(7) 0.7208(7) 0.0277(14) Uani 1 1 d . . .
H10A H -0.2376 1.0515 0.8145 0.041 Uiso 1 1 calc R . .
H10B H -0.3171 1.0703 0.6865 0.041 Uiso 1 1 calc R . .
H10C H -0.1274 1.1453 0.6889 0.041 Uiso 1 1 calc R . .
C11 C 0.5601(10) 0.7600(7) 0.9639(7) 0.0291(15) Uani 1 1 d . . .
H11A H 0.6082 0.8537 0.9372 0.044 Uiso 1 1 calc R . .
H11B H 0.6629 0.6976 0.9804 0.044 Uiso 1 1 calc R . .
H11C H 0.4612 0.7578 1.0420 0.044 Uiso 1 1 calc R . .
C12 C 0.5695(12) 0.3832(7) 0.7027(7) 0.0314(16) Uani 1 1 d . . .
H12A H 0.4727 0.3128 0.7355 0.047 Uiso 1 1 calc R . .
H12B H 0.6754 0.3618 0.7446 0.047 Uiso 1 1 calc R . .
H12C H 0.6136 0.3847 0.6101 0.047 Uiso 1 1 calc R . .
C4' C 0.176(5) 1.001(3) 0.777(3) 0.028(9) Uiso 0.26(3) 1 d P . .
HO4 H 0.053(10) 0.634(8) 0.897(8) 0.012(17) Uiso 1 1 d . . .

loop_
_atom_site_aniso_label
_atom_site_aniso_U_11
_atom_site_aniso_U_22
_atom_site_aniso_U_33
_atom_site_aniso_U_23
_atom_site_aniso_U_13
_atom_site_aniso_U_12
Re1 0.0215(2) 0.01729(18) 0.01693(19) -0.00613(11) -0.00747(13) 0.00349(10)
Cl1 0.0535(12) 0.0232(8) 0.0232(8) -0.0067(6) -0.0081(8) -0.0043(7)
O1 0.022(2) 0.019(2) 0.019(2) -0.0109(17) -0.0041(19) 0.0086(16)
N1 0.026(3) 0.019(3) 0.021(3) -0.005(2) -0.007(2) 0.006(2)
C1 0.017(3) 0.024(3) 0.021(3) -0.003(2) -0.002(3) -0.004(2)
O2 0.031(3) 0.024(2) 0.023(2) -0.0072(18) -0.011(2) 0.0092(19)
N2 0.024(3) 0.012(2) 0.026(3) -0.008(2) -0.006(2) 0.0041(19)
C2 0.023(3) 0.022(3) 0.024(3) -0.003(2) -0.007(3) 0.002(2)
O3 0.026(3) 0.027(2) 0.023(2) -0.0009(19) -0.005(2) -0.0011(19)
C3 0.025(3) 0.014(3) 0.023(3) -0.002(2) -0.009(3) 0.002(2)
O4 0.032(3) 0.021(2) 0.018(2) -0.0069(18) -0.005(2) 0.0033(18)
C4 0.029(6) 0.023(5) 0.028(6) -0.011(4) -0.012(5) 0.008(4)
C5 0.029(4) 0.021(3) 0.031(3) -0.017(3) -0.011(3) 0.003(2)
C6 0.026(3) 0.022(3) 0.020(3) -0.001(2) -0.010(3) -0.004(2)
C7 0.022(3) 0.028(3) 0.024(3) 0.000(3) -0.008(3) 0.005(2)
C8 0.023(3) 0.021(3) 0.021(3) -0.004(2) -0.007(3) 0.003(2)
C9 0.026(4) 0.034(4) 0.028(3) -0.014(3) -0.008(3) -0.002(3)
C10 0.036(4) 0.021(3) 0.028(3) -0.005(3) -0.011(3) 0.007(3)
C11 0.031(4) 0.031(3) 0.029(3) -0.005(3) -0.015(3) 0.002(3)
C12 0.047(5) 0.024(3) 0.029(4) -0.011(3) -0.018(3) 0.012(3)

loop_
_atom_type_symbol
_atom_type_description
_atom_type_scat_dispersion_real
_atom_type_scat_dispersion_imag
_atom_type_scat_source
C C 0.0033 0.0016 'International Tables Vol C Tables 4.2.6.8 and 6.1.1.4'
H H 0.0000 0.0000 'International Tables Vol C Tables 4.2.6.8 and 6.1.1.4'
N N 0.0061 0.0033 'International Tables Vol C Tables 4.2.6.8 and 6.1.1.4'
O O 0.0106 0.0060 'International Tables Vol C Tables 4.2.6.8 and 6.1.1.4'
Cl Cl 0.1484 0.1585 'International Tables Vol C Tables 4.2.6.8 and 6.1.1.4'
Re Re -1.0185 7.2310 'International Tables Vol C Tables 4.2.6.8 and 6.1.1.4'

loop_
_geom_angle_atom_site_label_1
_geom_angle_atom_site_label_2
_geom_angle_atom_site_label_3
_geom_angle
_geom_angle_site_symmetry_1
_geom_angle_site_symmetry_3
_geom_angle_publ_flag
O3 Re1 N2 101.3(2) . . ?
O3 Re1 N1 102.0(2) . . ?
N2 Re1 N1 82.2(2) . . ?
O3 Re1 O2 98.8(2) . . ?
N2 Re1 O2 93.4(2) . . ?
N1 Re1 O2 159.2(2) . . ?
O3 Re1 O1 99.7(2) . . ?
N2 Re1 O1 158.9(2) . . ?
N1 Re1 O1 92.6(2) . . ?
O2 Re1 O1 84.20(19) . . ?
O3 Re1 O4 177.0(2) . . ?
N2 Re1 O4 80.9(2) . . ?
N1 Re1 O4 80.2(2) . . ?
O2 Re1 O4 78.99(19) . . ?
O1 Re1 O4 78.09(19) . . ?
C1 O1 Re1 123.9(4) . . ?
C3 N1 C4 119.3(6) . . ?
C3 N1 C4' 125.4(12) . . ?
C4 N1 C4' 32.8(12) . . ?
C3 N1 Re1 124.0(5) . . ?
C4 N1 Re1 115.9(5) . . ?
C4' N1 Re1 105.9(12) . . ?
O1 C1 C2 125.5(6) . . ?
O1 C1 C9 114.0(6) . . ?
C2 C1 C9 120.6(6) . . ?
C8 O2 Re1 122.7(4) . . ?
C6 N2 C5 121.2(5) . . ?
C6 N2 Re1 125.1(4) . . ?
C5 N2 Re1 113.8(4) . . ?
C1 C2 C3 127.8(6) . . ?
N1 C3 C2 124.3(6) . . ?
N1 C3 C10 118.5(6) . . ?
C2 C3 C10 117.2(6) . . ?
N1 C4 C5 110.0(7) . . ?
N2 C5 C4 109.7(6) . . ?
N2 C6 C7 122.8(6) . . ?
N2 C6 C11 120.1(6) . . ?
C7 C6 C11 117.1(6) . . ?
C8 C7 C6 128.9(6) . . ?
O2 C8 C7 126.7(6) . . ?
O2 C8 C12 112.5(6) . . ?
C7 C8 C12 120.8(6) . . ?

loop_
_geom_bond_atom_site_label_1
_geom_bond_atom_site_label_2
_geom_bond_distance
_geom_bond_site_symmetry_2
_geom_bond_publ_flag
Re1 O3 1.682(5) . ?
Re1 N2 2.005(5) . ?
Re1 N1 2.009(6) . ?
Re1 O2 2.022(5) . ?
Re1 O1 2.027(5) . ?
Re1 O4 2.247(5) . ?
O1 C1 1.289(7) . ?
N1 C3 1.322(8) . ?
N1 C4 1.472(10) . ?
N1 C4' 1.54(3) . ?
C1 C2 1.397(9) . ?
C1 C9 1.487(9) . ?
O2 C8 1.303(8) . ?
N2 C6 1.327(8) . ?
N2 C5 1.498(8) . ?
C2 C3 1.407(9) . ?
C3 C10 1.519(9) . ?
C4 C5 1.524(11) . ?
C6 C7 1.408(10) . ?
C6 C11 1.508(9) . ?
C7 C8 1.374(10) . ?
C8 C12 1.503(9) . ?

loop_
_geom_torsion_atom_site_label_1
_geom_torsion_atom_site_label_2
_geom_torsion_atom_site_label_3
_geom_torsion_atom_site_label_4
_geom_torsion
_geom_torsion_site_symmetry_1
_geom_torsion_site_symmetry_2
_geom_torsion_site_symmetry_3
_geom_torsion_site_symmetry_4
_geom_torsion_publ_flag
O3 Re1 O1 C1 -89.3(5) . . . . ?
N2 Re1 O1 C1 88.3(7) . . . . ?
N1 Re1 O1 C1 13.4(5) . . . . ?
O2 Re1 O1 C1 172.8(5) . . . . ?
O4 Re1 O1 C1 92.8(5) . . . . ?
O3 Re1 N1 C3 87.3(5) . . . . ?
N2 Re1 N1 C3 -172.7(5) . . . . ?
O2 Re1 N1 C3 -93.8(7) . . . . ?
O1 Re1 N1 C3 -13.2(5) . . . . ?
O4 Re1 N1 C3 -90.7(5) . . . . ?
O3 Re1 N1 C4 -103.1(6) . . . . ?
N2 Re1 N1 C4 -3.1(6) . . . . ?
O2 Re1 N1 C4 75.8(8) . . . . ?
O1 Re1 N1 C4 156.4(6) . . . . ?
O4 Re1 N1 C4 79.0(6) . . . . ?
O3 Re1 N1 C4' -69.5(13) . . . . ?
N2 Re1 N1 C4' 30.5(13) . . . . ?
O2 Re1 N1 C4' 109.5(14) . . . . ?
O1 Re1 N1 C4' -170.0(13) . . . . ?
O4 Re1 N1 C4' 112.6(13) . . . . ?
Re1 O1 C1 C2 -8.0(9) . . . . ?
Re1 O1 C1 C9 171.2(4) . . . . ?
O3 Re1 O2 C8 95.2(5) . . . . ?
N2 Re1 O2 C8 -6.8(5) . . . . ?
N1 Re1 O2 C8 -83.7(8) . . . . ?
O1 Re1 O2 C8 -165.8(5) . . . . ?
O4 Re1 O2 C8 -86.9(5) . . . . ?
O3 Re1 N2 C6 -93.9(6) . . . . ?
N1 Re1 N2 C6 165.4(6) . . . . ?
O2 Re1 N2 C6 5.8(6) . . . . ?
O1 Re1 N2 C6 88.6(8) . . . . ?
O4 Re1 N2 C6 84.1(6) . . . . ?
O3 Re1 N2 C5 85.7(5) . . . . ?
N1 Re1 N2 C5 -15.0(4) . . . . ?
O2 Re1 N2 C5 -174.6(5) . . . . ?
O1 Re1 N2 C5 -91.9(6) . . . . ?
O4 Re1 N2 C5 -96.3(5) . . . . ?
O1 C1 C2 C3 -2.9(11) . . . . ?
C9 C1 C2 C3 178.0(7) . . . . ?
C4 N1 C3 C2 -161.5(7) . . . . ?
C4' N1 C3 C2 160.1(17) . . . . ?
Re1 N1 C3 C2 7.9(9) . . . . ?
C4 N1 C3 C10 16.8(9) . . . . ?
C4' N1 C3 C10 -21.6(18) . . . . ?
Re1 N1 C3 C10 -173.8(5) . . . . ?
C1 C2 C3 N1 3.0(11) . . . . ?
C1 C2 C3 C10 -175.3(6) . . . . ?
C3 N1 C4 C5 -170.1(6) . . . . ?
C4' N1 C4 C5 -59(2) . . . . ?
Re1 N1 C4 C5 19.7(9) . . . . ?
C6 N2 C5 C4 -151.1(7) . . . . ?
Re1 N2 C5 C4 29.3(8) . . . . ?
N1 C4 C5 N2 -30.7(9) . . . . ?
C5 N2 C6 C7 177.9(6) . . . . ?
Re1 N2 C6 C7 -2.6(9) . . . . ?
C5 N2 C6 C11 -2.1(10) . . . . ?
Re1 N2 C6 C11 177.5(5) . . . . ?
N2 C6 C7 C8 -2.3(11) . . . . ?
C11 C6 C7 C8 177.7(7) . . . . ?
Re1 O2 C8 C7 4.9(10) . . . . ?
Re1 O2 C8 C12 -175.1(5) . . . . ?
C6 C7 C8 O2 0.9(12) . . . . ?
C6 C7 C8 C12 -179.1(7) . . . . ?
